data_4080510
loop_
_publ_author_name
'Wang, Tongen'
'Pranckevicius, Conor'
'Lund, Clinton L.'
'Sgro, Michael J.'
'Stephan, Douglas W.'

_publ_section_title
;
 Ruthenium Carbene--Diether Ligand Complexes: Catalysts for Hydrogenation
 of Olefins
;
_journal_issue 7
_journal_name_full Organometallics
_journal_page_first 2168
_journal_paper_doi 10.1021/om400044w
_journal_volume 32
_journal_year 2013
_chemical_formula_sum 'C61.5 H67 Cl N2 O2 P2 Ru'
_chemical_formula_weight 1064.63
_space_group_IT_number 14
_symmetry_cell_setting monoclinic
_symmetry_space_group_name_Hall '-P 2yn'
_symmetry_space_group_name_H-M 'P 1 21/n 1'
_atom_sites_solution_hydrogens geom
_atom_sites_solution_primary direct
_atom_sites_solution_secondary difmap
_audit_creation_method SHELXL-97
_cell_angle_alpha 90.00
_cell_angle_beta 98.888(2)
_cell_angle_gamma 90.00
_cell_formula_units_Z 4
_cell_length_a 13.6932(5)
_cell_length_b 16.6751(6)
_cell_length_c 24.4000(8)
_cell_measurement_reflns_used 9916
_cell_measurement_temperature 150(2)
_cell_measurement_theta_max 28.58
_cell_measurement_theta_min 2.41
_cell_volume 5504.5(3)
_computing_cell_refinement 'Bruker SAINT'
_computing_data_collection 'Bruker APEX2'
_computing_data_reduction 'Bruker SAINT'
_computing_molecular_graphics 'Bruker SHELXTL'
_computing_publication_material 'Bruker SHELXTL'
_computing_structure_refinement 'SHELXL-97 (Sheldrick, 1997)'
_computing_structure_solution 'SHELXS-97 (Sheldrick, 1990)'
_diffrn_ambient_temperature 150(2)
_diffrn_measured_fraction_theta_full 0.997
_diffrn_measured_fraction_theta_max 0.997
_diffrn_measurement_device_type 'Bruker APEX-II CCD'
_diffrn_measurement_method '\f and \w scans'
_diffrn_radiation_monochromator graphite
_diffrn_radiation_source 'fine-focus sealed tube'
_diffrn_radiation_type MoK\a
_diffrn_radiation_wavelength 0.71073
_diffrn_reflns_av_R_equivalents 0.0538
_diffrn_reflns_av_sigmaI/netI 0.0652
_diffrn_reflns_limit_h_max 15
_diffrn_reflns_limit_h_min -18
_diffrn_reflns_limit_k_max 21
_diffrn_reflns_limit_k_min -22
_diffrn_reflns_limit_l_max 27
_diffrn_reflns_limit_l_min -33
_diffrn_reflns_number 56579
_diffrn_reflns_theta_full 28.95
_diffrn_reflns_theta_max 28.95
_diffrn_reflns_theta_min 1.84
_diffrn_standards_number 0
_exptl_absorpt_coefficient_mu 0.435
_exptl_absorpt_correction_T_max 0.9376
_exptl_absorpt_correction_T_min 0.9180
_exptl_absorpt_correction_type multi-scan
_exptl_absorpt_process_details sadabs
_exptl_crystal_colour red
_exptl_crystal_density_diffrn 1.285
_exptl_crystal_density_method 'not measured'
_exptl_crystal_description Block
_exptl_crystal_F_000 2228
_exptl_crystal_size_max 0.20
_exptl_crystal_size_mid 0.20
_exptl_crystal_size_min 0.15
_refine_diff_density_max 0.448
_refine_diff_density_min -0.658
_refine_diff_density_rms 0.078
_refine_ls_extinction_method none
_refine_ls_goodness_of_fit_ref 1.007
_refine_ls_hydrogen_treatment mixed
_refine_ls_matrix_type full
_refine_ls_number_parameters 651
_refine_ls_number_reflns 14538
_refine_ls_number_restraints 0
_refine_ls_restrained_S_all 1.007
_refine_ls_R_factor_all 0.0694
_refine_ls_R_factor_gt 0.0390
_refine_ls_shift/su_max 0.002
_refine_ls_shift/su_mean 0.000
_refine_ls_structure_factor_coef Fsqd
_refine_ls_weighting_details 'calc w=1/[\s^2^(Fo^2^)+(0.0324P)^2^+1.7191P] where P=(Fo^2^+2Fc^2^)/3'
_refine_ls_weighting_scheme calc
_refine_ls_wR_factor_gt 0.0752
_refine_ls_wR_factor_ref 0.0850
_reflns_number_gt 10467
_reflns_number_total 14538
_reflns_threshold_expression >2sigma(I)
_cod_data_source_file om400044w_si_002.cif
_cod_data_source_block tw002_0m_Compound4b
_cod_depositor_comments
;
The following automatic conversions were performed:

'_symmetry_cell_setting' value 'Monoclinic' changed to 'monoclinic'
according to /home/saulius/struct/CIF-dictionaries/cif_core.dic
dictionary named 'cif_core.dic' version 2.4.2 from 2011-04-26.

Automatic conversion script
Id: cif_fix_values 1891 2012-01-12 08:04:46Z andrius 
;
_cod_original_sg_symbol_H-M P2(1)/n
_cod_original_formula_sum 'C61.50 H67 Cl N2 O2 P2 Ru'
_cod_database_code 4080510

loop_
_symmetry_equiv_pos_as_xyz
'x, y, z'
'-x+1/2, y+1/2, -z+1/2'
'-x, -y, -z'
'x-1/2, -y-1/2, z-1/2'

loop_
_atom_site_label
_atom_site_type_symbol
_atom_site_fract_x
_atom_site_fract_y
_atom_site_fract_z
_atom_site_U_iso_or_equiv
_atom_site_adp_type
_atom_site_occupancy
_atom_site_symmetry_multiplicity
_atom_site_calc_flag
_atom_site_refinement_flags
Ru1 Ru 0.245137(13) 0.983316(10) 0.094615(6) 0.01441(5) Uani 1 1 d .
P1 P 0.22481(4) 1.10689(3) 0.13346(2) 0.01547(11) Uani 1 1 d .
P2 P 0.27814(4) 0.86481(3) 0.05197(2) 0.01581(11) Uani 1 1 d .
Cl1 Cl 0.16558(4) 1.03547(3) 0.00496(2) 0.02326(12) Uani 1 1 d .
N1 N 0.35668(13) 0.91583(10) 0.20612(7) 0.0162(4) Uani 1 1 d .
N2 N 0.19997(13) 0.89473(10) 0.19349(7) 0.0180(4) Uani 1 1 d .
O1 O 0.02369(11) 0.89251(8) 0.25197(6) 0.0237(3) Uani 1 1 d .
O2 O 0.55188(12) 0.91774(9) 0.28967(6) 0.0256(4) Uani 1 1 d .
C1 C 0.2367(2) 0.10687(17) 0.87711(11) 0.0414(7) Uani 1 1 d .
H1 H 0.2426 0.0644 0.9034 0.050 Uiso 1 1 calc R
C2 C 0.18491(19) 0.17508(18) 0.88578(11) 0.0415(7) Uani 1 1 d .
H2 H 0.1545 0.1797 0.9181 0.050 Uiso 1 1 calc R
C3 C 0.17678(19) 0.23734(16) 0.84746(10) 0.0365(6) Uani 1 1 d .
H3 H 0.1408 0.2843 0.8538 0.044 Uiso 1 1 calc R
C4 C 0.22089(18) 0.23156(16) 0.79994(10) 0.0324(6) Uani 1 1 d .
C5 C 0.2131(2) 0.29903(18) 0.75851(11) 0.0471(7) Uani 1 1 d .
H5A H 0.1437 0.3151 0.7488 0.071 Uiso 1 1 calc R
H5B H 0.2382 0.2811 0.7251 0.071 Uiso 1 1 calc R
H5C H 0.2522 0.3448 0.7747 0.071 Uiso 1 1 calc R
C6 C 0.2799(2) 0.10077(17) 0.83005(11) 0.0400(6) Uani 1 1 d .
H6 H 0.3153 0.0535 0.8237 0.048 Uiso 1 1 calc R
C7 C 0.27244(19) 0.16236(16) 0.79191(10) 0.0344(6) Uani 1 1 d .
H7 H 0.3031 0.1572 0.7597 0.041 Uiso 1 1 calc R
C8 C 0.09695(16) 1.12671(12) 0.14384(8) 0.0165(4) Uani 1 1 d .
C9 C 0.02153(16) 1.08952(12) 0.10809(8) 0.0191(5) Uani 1 1 d .
H9 H 0.0377 1.0562 0.0792 0.023 Uiso 1 1 calc R
C10 C -0.07676(17) 1.10020(13) 0.11374(9) 0.0240(5) Uani 1 1 d .
H10 H -0.1273 1.0744 0.0889 0.029 Uiso 1 1 calc R
C10A C 0.3669(4) 0.5698(3) 0.9850(2) 0.0926(14) Uani 1 1 d .
C10B C 0.3838(6) 0.5008(5) 0.9492(3) 0.071(2) Uani 0.50 1 d P
C10C C 0.4719(3) 0.4579(2) 0.96165(14) 0.0579(9) Uani 1 1 d .
C10D C 0.5613(5) 0.4129(4) 0.9745(3) 0.0509(16) Uani 0.50 1 d P
C10E C 0.4587(5) 0.5258(4) 0.9968(3) 0.0544(17) Uani 0.50 1 d P
C11 C -0.10096(17) 1.14865(14) 0.15568(9) 0.0273(5) Uani 1 1 d .
H11 H -0.1682 1.1556 0.1601 0.033 Uiso 1 1 calc R
C12 C -0.02687(17) 1.18695(14) 0.19128(9) 0.0268(5) Uani 1 1 d .
H12 H -0.0436 1.2207 0.2198 0.032 Uiso 1 1 calc R
C13 C 0.07125(16) 1.17650(12) 0.18563(9) 0.0202(5) Uani 1 1 d .
H13 H 0.1215 1.2032 0.2102 0.024 Uiso 1 1 calc R
C14 C 0.25558(16) 1.19552(12) 0.09484(8) 0.0191(4) Uani 1 1 d .
C15 C 0.32667(18) 1.18882(14) 0.06022(9) 0.0293(6) Uani 1 1 d .
H15 H 0.3553 1.1381 0.0549 0.035 Uiso 1 1 calc R
C16 C 0.3560(2) 1.25604(16) 0.03333(11) 0.0414(7) Uani 1 1 d .
H16 H 0.4057 1.2512 0.0103 0.050 Uiso 1 1 calc R
C17 C 0.3137(2) 1.32948(15) 0.03981(11) 0.0387(7) Uani 1 1 d .
H17 H 0.3337 1.3751 0.0210 0.046 Uiso 1 1 calc R
C18 C 0.24264(19) 1.33698(14) 0.07348(11) 0.0340(6) Uani 1 1 d .
H18 H 0.2133 1.3877 0.0779 0.041 Uiso 1 1 calc R
C19 C 0.21375(17) 1.27041(13) 0.10111(9) 0.0252(5) Uani 1 1 d .
H19 H 0.1649 1.2760 0.1246 0.030 Uiso 1 1 calc R
C20 C 0.29515(15) 1.12839(12) 0.20243(8) 0.0165(4) Uani 1 1 d .
C21 C 0.26668(16) 1.09290(13) 0.24929(9) 0.0213(5) Uani 1 1 d .
H21 H 0.2130 1.0562 0.2450 0.026 Uiso 1 1 calc R
C22 C 0.31562(17) 1.11052(13) 0.30184(9) 0.0247(5) Uani 1 1 d .
H22 H 0.2939 1.0873 0.3334 0.030 Uiso 1 1 calc R
C23 C 0.39641(17) 1.16192(13) 0.30868(9) 0.0256(5) Uani 1 1 d .
H23 H 0.4295 1.1746 0.3448 0.031 Uiso 1 1 calc R
C24 C 0.42805(17) 1.19428(13) 0.26244(9) 0.0244(5) Uani 1 1 d .
H24 H 0.4846 1.2280 0.2667 0.029 Uiso 1 1 calc R
C25 C 0.37804(16) 1.17799(12) 0.20985(9) 0.0204(5) Uani 1 1 d .
H25 H 0.4005 1.2009 0.1784 0.024 Uiso 1 1 calc R
C26 C 0.37457(16) 0.80160(12) 0.09047(8) 0.0177(4) Uani 1 1 d .
C27 C 0.35374(17) 0.75592(12) 0.13541(8) 0.0212(5) Uani 1 1 d .
H27 H 0.2891 0.7566 0.1450 0.025 Uiso 1 1 calc R
C28 C 0.42670(18) 0.70983(13) 0.16583(9) 0.0252(5) Uani 1 1 d .
H28 H 0.4112 0.6779 0.1956 0.030 Uiso 1 1 calc R
C29 C 0.52167(19) 0.70966(14) 0.15352(10) 0.0296(5) Uani 1 1 d .
H29 H 0.5714 0.6780 0.1748 0.036 Uiso 1 1 calc R
C30 C 0.54401(18) 0.75598(14) 0.10991(9) 0.0271(5) Uani 1 1 d .
H30 H 0.6094 0.7567 0.1015 0.032 Uiso 1 1 calc R
C31 C 0.47086(16) 0.80114(13) 0.07875(9) 0.0219(5) Uani 1 1 d .
H31 H 0.4866 0.8324 0.0488 0.026 Uiso 1 1 calc R
C32 C 0.32520(16) 0.87336(12) -0.01418(8) 0.0184(4) Uani 1 1 d .
C33 C 0.37401(17) 0.94311(13) -0.02575(9) 0.0238(5) Uani 1 1 d .
H33 H 0.3759 0.9877 -0.0014 0.029 Uiso 1 1 calc R
C34 C 0.41999(18) 0.94820(15) -0.07256(10) 0.0319(6) Uani 1 1 d .
H34 H 0.4536 0.9959 -0.0799 0.038 Uiso 1 1 calc R
C35 C 0.41672(19) 0.88392(16) -0.10829(10) 0.0345(6) Uani 1 1 d .
H35 H 0.4486 0.8872 -0.1401 0.041 Uiso 1 1 calc R
C36 C 0.36741(19) 0.81497(15) -0.09795(9) 0.0329(6) Uani 1 1 d .
H36 H 0.3648 0.7710 -0.1229 0.039 Uiso 1 1 calc R
C37 C 0.32150(17) 0.80949(13) -0.05121(9) 0.0253(5) Uani 1 1 d .
H37 H 0.2873 0.7618 -0.0444 0.030 Uiso 1 1 calc R
C38 C 0.17329(16) 0.79503(13) 0.03649(8) 0.0198(5) Uani 1 1 d .
C39 C 0.07959(17) 0.82828(14) 0.02170(9) 0.0233(5) Uani 1 1 d .
H39 H 0.0723 0.8849 0.0199 0.028 Uiso 1 1 calc R
C40 C -0.00328(17) 0.77960(15) 0.00954(9) 0.0282(5) Uani 1 1 d .
H40 H -0.0666 0.8029 -0.0013 0.034 Uiso 1 1 calc R
C41 C 0.00649(19) 0.69709(16) 0.01321(10) 0.0350(6) Uani 1 1 d .
H41 H -0.0503 0.6638 0.0056 0.042 Uiso 1 1 calc R
C42 C 0.0987(2) 0.66306(14) 0.02794(10) 0.0341(6) Uani 1 1 d .
H42 H 0.1053 0.6064 0.0304 0.041 Uiso 1 1 calc R
C43 C 0.18147(18) 0.71149(13) 0.03911(9) 0.0268(5) Uani 1 1 d .
H43 H 0.2448 0.6876 0.0487 0.032 Uiso 1 1 calc R
C44 C 0.27294(16) 0.93077(11) 0.16882(8) 0.0161(4) Uani 1 1 d .
C45 C 0.33570(17) 0.87130(12) 0.25108(8) 0.0208(5) Uani 1 1 d .
H45 H 0.3821 0.8533 0.2816 0.025 Uiso 1 1 calc R
C46 C 0.23808(17) 0.85848(13) 0.24333(9) 0.0221(5) Uani 1 1 d .
H46 H 0.2019 0.8301 0.2673 0.026 Uiso 1 1 calc R
C47 C 0.09570(16) 0.89517(13) 0.16920(8) 0.0197(5) Uani 1 1 d .
H47A H 0.0724 0.8391 0.1641 0.024 Uiso 1 1 calc R
H47B H 0.0888 0.9205 0.1321 0.024 Uiso 1 1 calc R
C48 C 0.03032(17) 0.93932(13) 0.20392(9) 0.0218(5) Uani 1 1 d .
H48A H 0.0589 0.9926 0.2148 0.026 Uiso 1 1 calc R
H48B H -0.0363 0.9474 0.1823 0.026 Uiso 1 1 calc R
C49 C -0.00243(18) 0.93442(13) 0.29977(9) 0.0247(5) Uani 1 1 d .
C50 C -0.0280(2) 0.86689(15) 0.33648(10) 0.0400(7) Uani 1 1 d .
H50A H -0.0829 0.8356 0.3166 0.060 Uiso 1 1 calc R
H50B H -0.0473 0.8893 0.3704 0.060 Uiso 1 1 calc R
H50C H 0.0298 0.8321 0.3462 0.060 Uiso 1 1 calc R
C51 C -0.0912(2) 0.98897(16) 0.28371(11) 0.0373(6) Uani 1 1 d .
H51A H -0.0740 1.0316 0.2592 0.056 Uiso 1 1 calc R
H51B H -0.1102 1.0129 0.3172 0.056 Uiso 1 1 calc R
H51C H -0.1465 0.9576 0.2644 0.056 Uiso 1 1 calc R
C52 C 0.08607(19) 0.98163(15) 0.32808(10) 0.0335(6) Uani 1 1 d .
H52A H 0.1435 0.9460 0.3357 0.050 Uiso 1 1 calc R
H52B H 0.0712 1.0039 0.3630 0.050 Uiso 1 1 calc R
H52C H 0.1006 1.0254 0.3038 0.050 Uiso 1 1 calc R
C53 C 0.45667(16) 0.93978(13) 0.20012(9) 0.0217(5) Uani 1 1 d .
H53A H 0.4535 0.9777 0.1687 0.026 Uiso 1 1 calc R
H53B H 0.4938 0.8919 0.1911 0.026 Uiso 1 1 calc R
C54 C 0.51193(17) 0.97881(13) 0.25156(9) 0.0229(5) Uani 1 1 d .
H54A H 0.5660 1.0127 0.2416 0.027 Uiso 1 1 calc R
H54B H 0.4666 1.0135 0.2689 0.027 Uiso 1 1 calc R
C55 C 0.58509(19) 0.94161(15) 0.34674(9) 0.0296(5) Uani 1 1 d .
C56 C 0.6487(2) 0.87297(17) 0.37102(12) 0.0496(8) Uani 1 1 d .
H56A H 0.6101 0.8233 0.3670 0.074 Uiso 1 1 calc R
H56B H 0.6719 0.8833 0.4104 0.074 Uiso 1 1 calc R
H56C H 0.7057 0.8676 0.3514 0.074 Uiso 1 1 calc R
C57 C 0.4957(2) 0.95094(19) 0.37658(11) 0.0491(8) Uani 1 1 d .
H57A H 0.4509 0.9914 0.3575 0.074 Uiso 1 1 calc R
H57B H 0.5178 0.9679 0.4149 0.074 Uiso 1 1 calc R
H57C H 0.4611 0.8995 0.3765 0.074 Uiso 1 1 calc R
C58 C 0.6434(2) 1.01965(17) 0.34924(12) 0.0506(8) Uani 1 1 d .
H58A H 0.6973 1.0142 0.3274 0.076 Uiso 1 1 calc R
H58B H 0.6708 1.0316 0.3879 0.076 Uiso 1 1 calc R
H58C H 0.5995 1.0634 0.3341 0.076 Uiso 1 1 calc R
H100 H 0.3550(17) 1.0017(13) 0.0993(9) 0.028(6) Uiso 1 1 d .

loop_
_atom_site_aniso_label
_atom_site_aniso_U_11
_atom_site_aniso_U_22
_atom_site_aniso_U_33
_atom_site_aniso_U_23
_atom_site_aniso_U_13
_atom_site_aniso_U_12
Ru1 0.01702(9) 0.01415(8) 0.01245(8) -0.00053(6) 0.00349(6) 0.00168(7)
P1 0.0180(3) 0.0147(3) 0.0143(3) -0.0003(2) 0.0042(2) 0.0004(2)
P2 0.0179(3) 0.0158(3) 0.0139(3) -0.0010(2) 0.0032(2) 0.0023(2)
Cl1 0.0308(3) 0.0237(3) 0.0149(2) 0.00121(19) 0.0022(2) 0.0067(2)
N1 0.0168(10) 0.0175(9) 0.0144(9) 0.0010(7) 0.0025(7) 0.0012(7)
N2 0.0185(10) 0.0189(9) 0.0169(9) 0.0033(7) 0.0038(7) -0.0014(7)
O1 0.0307(9) 0.0203(8) 0.0228(8) 0.0017(6) 0.0127(7) -0.0013(7)
O2 0.0283(9) 0.0245(8) 0.0215(8) -0.0015(6) -0.0038(7) 0.0031(7)
C1 0.0343(16) 0.0478(17) 0.0423(16) 0.0138(13) 0.0061(13) -0.0045(13)
C2 0.0306(16) 0.064(2) 0.0323(15) 0.0089(13) 0.0125(12) 0.0022(14)
C3 0.0282(15) 0.0469(16) 0.0353(15) 0.0018(12) 0.0072(12) 0.0075(12)
C4 0.0232(13) 0.0457(16) 0.0277(13) 0.0051(11) 0.0018(11) -0.0069(11)
C5 0.0377(17) 0.063(2) 0.0396(16) 0.0180(14) 0.0023(13) -0.0061(14)
C6 0.0345(16) 0.0420(16) 0.0433(16) -0.0020(13) 0.0052(13) 0.0000(13)
C7 0.0295(15) 0.0493(17) 0.0254(13) -0.0012(11) 0.0072(11) -0.0038(12)
C8 0.0198(12) 0.0153(10) 0.0146(10) 0.0025(8) 0.0028(8) 0.0014(8)
C9 0.0231(12) 0.0186(11) 0.0162(10) 0.0002(8) 0.0047(9) 0.0032(9)
C10 0.0202(12) 0.0296(12) 0.0212(12) -0.0003(9) -0.0001(9) -0.0011(10)
C10A 0.093(4) 0.099(3) 0.089(3) 0.021(3) 0.023(3) 0.043(3)
C10B 0.072(5) 0.101(6) 0.039(4) 0.016(4) 0.002(4) -0.036(5)
C10C 0.069(3) 0.061(2) 0.048(2) 0.0042(16) 0.025(2) -0.0037(19)
C10D 0.061(5) 0.046(4) 0.050(4) -0.003(3) 0.024(4) -0.001(3)
C10E 0.043(4) 0.056(4) 0.070(5) 0.022(3) 0.030(4) 0.011(3)
C11 0.0173(12) 0.0399(14) 0.0248(12) 0.0023(10) 0.0042(10) 0.0061(10)
C12 0.0270(13) 0.0345(13) 0.0194(12) -0.0053(9) 0.0053(10) 0.0091(11)
C13 0.0218(12) 0.0200(11) 0.0187(11) -0.0031(8) 0.0024(9) 0.0017(9)
C14 0.0201(12) 0.0193(11) 0.0175(10) 0.0007(8) 0.0019(9) -0.0022(9)
C15 0.0372(15) 0.0250(12) 0.0289(13) 0.0010(10) 0.0148(11) -0.0012(11)
C16 0.0505(18) 0.0431(16) 0.0363(15) 0.0071(12) 0.0250(14) -0.0086(14)
C17 0.0469(18) 0.0317(14) 0.0382(15) 0.0125(11) 0.0090(13) -0.0104(12)
C18 0.0348(15) 0.0215(12) 0.0450(15) 0.0081(11) 0.0040(12) 0.0001(11)
C19 0.0257(13) 0.0197(11) 0.0311(13) 0.0026(9) 0.0066(10) 0.0000(9)
C20 0.0178(11) 0.0168(10) 0.0148(10) -0.0018(8) 0.0018(8) 0.0035(8)
C21 0.0204(12) 0.0214(11) 0.0220(11) -0.0006(9) 0.0037(9) -0.0010(9)
C22 0.0281(14) 0.0281(12) 0.0185(11) 0.0002(9) 0.0053(10) 0.0048(10)
C23 0.0270(13) 0.0248(12) 0.0230(12) -0.0068(9) -0.0022(10) 0.0050(10)
C24 0.0217(13) 0.0195(11) 0.0306(13) -0.0045(9) -0.0008(10) -0.0001(9)
C25 0.0212(12) 0.0168(11) 0.0235(12) -0.0018(8) 0.0046(9) 0.0000(9)
C26 0.0233(12) 0.0132(10) 0.0159(10) -0.0014(8) 0.0008(9) 0.0033(9)
C27 0.0253(13) 0.0181(11) 0.0203(11) -0.0012(8) 0.0039(9) 0.0018(9)
C28 0.0336(14) 0.0204(11) 0.0210(12) 0.0030(9) 0.0023(10) 0.0005(10)
C29 0.0326(15) 0.0253(12) 0.0278(13) 0.0013(10) -0.0050(11) 0.0099(11)
C30 0.0209(13) 0.0324(13) 0.0272(13) -0.0015(10) 0.0013(10) 0.0042(10)
C31 0.0224(12) 0.0233(11) 0.0202(11) 0.0017(9) 0.0041(9) 0.0018(9)
C32 0.0180(12) 0.0231(11) 0.0142(10) 0.0000(8) 0.0023(9) 0.0063(9)
C33 0.0256(13) 0.0253(12) 0.0215(12) -0.0014(9) 0.0065(10) 0.0027(10)
C34 0.0297(14) 0.0391(14) 0.0289(13) 0.0063(11) 0.0115(11) 0.0008(11)
C35 0.0335(15) 0.0514(17) 0.0210(13) 0.0031(11) 0.0120(11) 0.0118(13)
C36 0.0410(16) 0.0378(14) 0.0207(12) -0.0078(10) 0.0077(11) 0.0114(12)
C37 0.0306(14) 0.0255(12) 0.0205(12) -0.0016(9) 0.0057(10) 0.0055(10)
C38 0.0215(12) 0.0225(11) 0.0157(11) -0.0028(8) 0.0036(9) -0.0002(9)
C39 0.0255(13) 0.0276(12) 0.0175(11) 0.0012(9) 0.0056(10) 0.0020(10)
C40 0.0204(13) 0.0388(15) 0.0245(13) 0.0003(10) 0.0001(10) -0.0009(10)
C41 0.0300(15) 0.0396(15) 0.0340(14) -0.0028(12) 0.0009(12) -0.0128(12)
C42 0.0414(16) 0.0204(12) 0.0384(15) -0.0017(10) -0.0002(12) -0.0059(11)
C43 0.0278(14) 0.0253(12) 0.0265(12) -0.0048(9) 0.0018(10) 0.0018(10)
C44 0.0187(11) 0.0137(10) 0.0166(10) -0.0032(8) 0.0046(9) 0.0019(8)
C45 0.0251(13) 0.0218(11) 0.0147(11) 0.0050(8) 0.0011(9) 0.0001(9)
C46 0.0261(13) 0.0229(11) 0.0177(11) 0.0050(9) 0.0051(9) -0.0028(10)
C47 0.0191(12) 0.0230(11) 0.0167(11) 0.0011(8) 0.0021(9) -0.0033(9)
C48 0.0210(12) 0.0231(11) 0.0219(11) 0.0051(9) 0.0057(9) -0.0010(9)
C49 0.0294(14) 0.0238(12) 0.0236(12) -0.0009(9) 0.0126(10) -0.0010(10)
C50 0.061(2) 0.0324(14) 0.0322(14) 0.0022(11) 0.0245(14) -0.0057(13)
C51 0.0344(15) 0.0395(15) 0.0406(15) -0.0049(12) 0.0137(12) 0.0054(12)
C52 0.0347(15) 0.0364(14) 0.0304(13) -0.0063(11) 0.0080(11) -0.0017(12)
C53 0.0181(12) 0.0256(12) 0.0214(11) 0.0028(9) 0.0034(9) -0.0003(9)
C54 0.0206(12) 0.0242(11) 0.0230(11) 0.0013(9) 0.0009(9) -0.0027(10)
C55 0.0332(15) 0.0321(13) 0.0211(12) -0.0031(10) -0.0039(10) -0.0018(11)
C56 0.058(2) 0.0467(18) 0.0356(16) -0.0020(13) -0.0186(14) 0.0121(15)
C57 0.055(2) 0.065(2) 0.0286(15) 0.0025(13) 0.0090(14) 0.0053(16)
C58 0.059(2) 0.0510(18) 0.0364(16) -0.0051(14) -0.0104(14) -0.0198(16)

loop_
_atom_type_symbol
_atom_type_description
_atom_type_scat_dispersion_real
_atom_type_scat_dispersion_imag
_atom_type_scat_source
C C 0.0033 0.0016 'International Tables Vol C Tables 4.2.6.8 and 6.1.1.4'
H H 0.0000 0.0000 'International Tables Vol C Tables 4.2.6.8 and 6.1.1.4'
N N 0.0061 0.0033 'International Tables Vol C Tables 4.2.6.8 and 6.1.1.4'
O O 0.0106 0.0060 'International Tables Vol C Tables 4.2.6.8 and 6.1.1.4'
P P 0.1023 0.0942 'International Tables Vol C Tables 4.2.6.8 and 6.1.1.4'
Cl Cl 0.1484 0.1585 'International Tables Vol C Tables 4.2.6.8 and 6.1.1.4'
Ru Ru -1.2594 0.8363 'International Tables Vol C Tables 4.2.6.8 and 6.1.1.4'

loop_
_geom_angle_atom_site_label_1
_geom_angle_atom_site_label_2
_geom_angle_atom_site_label_3
_geom_angle
_geom_angle_site_symmetry_1
_geom_angle_site_symmetry_3
C44 Ru1 P1 92.16(6) . .
C44 Ru1 P2 90.57(6) . .
P1 Ru1 P2 174.40(2) . .
C44 Ru1 Cl1 164.48(6) . .
P1 Ru1 Cl1 89.111(19) . .
P2 Ru1 Cl1 89.566(19) . .
C44 Ru1 H100 88.4(8) . .
P1 Ru1 H100 88.3(8) . .
P2 Ru1 H100 86.9(8) . .
Cl1 Ru1 H100 107.1(8) . .
C14 P1 C8 103.01(9) . .
C14 P1 C20 100.56(9) . .
C8 P1 C20 102.36(9) . .
C14 P1 Ru1 117.19(7) . .
C8 P1 Ru1 113.33(7) . .
C20 P1 Ru1 118.11(7) . .
C26 P2 C32 99.94(9) . .
C26 P2 C38 102.66(10) . .
C32 P2 C38 103.75(9) . .
C26 P2 Ru1 115.91(7) . .
C32 P2 Ru1 116.72(7) . .
C38 P2 Ru1 115.61(7) . .
C44 N1 C45 111.52(17) . .
C44 N1 C53 125.89(17) . .
C45 N1 C53 122.55(18) . .
C44 N2 C46 111.87(18) . .
C44 N2 C47 123.31(17) . .
C46 N2 C47 124.82(17) . .
C48 O1 C49 116.94(16) . .
C54 O2 C55 117.39(17) . .
C6 C1 C2 119.3(3) . .
C6 C1 H1 120.4 . .
C2 C1 H1 120.4 . .
C1 C2 C3 120.3(2) . .
C1 C2 H2 119.9 . .
C3 C2 H2 119.9 . .
C2 C3 C4 120.6(2) . .
C2 C3 H3 119.7 . .
C4 C3 H3 119.7 . .
C7 C4 C3 118.2(2) . .
C7 C4 C5 120.9(2) . .
C3 C4 C5 120.9(2) . .
C4 C5 H5A 109.5 . .
C4 C5 H5B 109.5 . .
H5A C5 H5B 109.5 . .
C4 C5 H5C 109.5 . .
H5A C5 H5C 109.5 . .
H5B C5 H5C 109.5 . .
C1 C6 C7 120.8(3) . .
C1 C6 H6 119.6 . .
C7 C6 H6 119.6 . .
C6 C7 C4 120.8(2) . .
C6 C7 H7 119.6 . .
C4 C7 H7 119.6 . .
C9 C8 C13 118.36(19) . .
C9 C8 P1 117.67(15) . .
C13 C8 P1 123.97(17) . .
C10 C9 C8 121.26(19) . .
C10 C9 H9 119.4 . .
C8 C9 H9 119.4 . .
C11 C10 C9 119.7(2) . .
C11 C10 H10 120.1 . .
C9 C10 H10 120.1 . .
C10D C10A C10E 55.6(5) 3_667 .
C10D C10A C10B 116.5(5) 3_667 .
C10E C10A C10B 60.9(5) . .
C10C C10B C10A 118.6(6) . .
C10C C10B C10E 60.3(4) . .
C10A C10B C10E 58.2(4) . .
C10E C10C C10B 124.3(5) 3_667 .
C10E C10C C10D 56.1(4) 3_667 .
C10B C10C C10D 179.1(5) . .
C10E C10C C10E 61.4(5) 3_667 .
C10B C10C C10E 62.9(4) . .
C10D C10C C10E 117.5(5) . .
C10E C10D C10A 67.3(5) 3_667 3_667
C10E C10D C10C 57.1(4) 3_667 .
C10A C10D C10C 124.4(5) 3_667 .
C10D C10E C10C 66.8(6) 3_667 3_667
C10D C10E C10E 131.0(11) 3_667 3_667
C10C C10E C10E 64.2(6) 3_667 3_667
C10D C10E C10A 57.0(4) 3_667 .
C10C C10E C10A 123.8(6) 3_667 .
C10E C10E C10A 171.7(11) 3_667 .
C10D C10E C10C 174.6(8) 3_667 .
C10C C10E C10C 118.6(5) 3_667 .
C10E C10E C10C 54.4(5) 3_667 .
C10A C10E C10C 117.6(7) . .
C10D C10E C10B 117.9(7) 3_667 .
C10C C10E C10B 175.2(7) 3_667 .
C10E C10E C10B 111.1(9) 3_667 .
C10A C10E C10B 60.8(5) . .
C10C C10E C10B 56.8(5) . .
C10 C11 C12 119.8(2) . .
C10 C11 H11 120.1 . .
C12 C11 H11 120.1 . .
C13 C12 C11 120.5(2) . .
C13 C12 H12 119.7 . .
C11 C12 H12 119.7 . .
C12 C13 C8 120.3(2) . .
C12 C13 H13 119.9 . .
C8 C13 H13 119.9 . .
C15 C14 C19 118.56(19) . .
C15 C14 P1 119.05(16) . .
C19 C14 P1 122.32(16) . .
C14 C15 C16 120.2(2) . .
C14 C15 H15 119.9 . .
C16 C15 H15 119.9 . .
C17 C16 C15 120.5(2) . .
C17 C16 H16 119.8 . .
C15 C16 H16 119.8 . .
C18 C17 C16 120.0(2) . .
C18 C17 H17 120.0 . .
C16 C17 H17 120.0 . .
C17 C18 C19 120.0(2) . .
C17 C18 H18 120.0 . .
C19 C18 H18 120.0 . .
C18 C19 C14 120.7(2) . .
C18 C19 H19 119.6 . .
C14 C19 H19 119.6 . .
C25 C20 C21 118.05(19) . .
C25 C20 P1 122.36(15) . .
C21 C20 P1 119.58(16) . .
C22 C21 C20 120.8(2) . .
C22 C21 H21 119.6 . .
C20 C21 H21 119.6 . .
C21 C22 C23 120.3(2) . .
C21 C22 H22 119.8 . .
C23 C22 H22 119.8 . .
C24 C23 C22 119.2(2) . .
C24 C23 H23 120.4 . .
C22 C23 H23 120.4 . .
C23 C24 C25 120.6(2) . .
C23 C24 H24 119.7 . .
C25 C24 H24 119.7 . .
C24 C25 C20 120.9(2) . .
C24 C25 H25 119.6 . .
C20 C25 H25 119.6 . .
C31 C26 C27 118.16(19) . .
C31 C26 P2 121.93(15) . .
C27 C26 P2 119.79(16) . .
C28 C27 C26 120.4(2) . .
C28 C27 H27 119.8 . .
C26 C27 H27 119.8 . .
C29 C28 C27 120.8(2) . .
C29 C28 H28 119.6 . .
C27 C28 H28 119.6 . .
C28 C29 C30 119.6(2) . .
C28 C29 H29 120.2 . .
C30 C29 H29 120.2 . .
C31 C30 C29 119.9(2) . .
C31 C30 H30 120.1 . .
C29 C30 H30 120.1 . .
C30 C31 C26 121.3(2) . .
C30 C31 H31 119.4 . .
C26 C31 H31 119.4 . .
C33 C32 C37 118.55(19) . .
C33 C32 P2 119.25(15) . .
C37 C32 P2 121.94(16) . .
C34 C33 C32 120.7(2) . .
C34 C33 H33 119.7 . .
C32 C33 H33 119.7 . .
C35 C34 C33 119.9(2) . .
C35 C34 H34 120.1 . .
C33 C34 H34 120.1 . .
C36 C35 C34 120.2(2) . .
C36 C35 H35 119.9 . .
C34 C35 H35 119.9 . .
C35 C36 C37 120.2(2) . .
C35 C36 H36 119.9 . .
C37 C36 H36 119.9 . .
C36 C37 C32 120.5(2) . .
C36 C37 H37 119.8 . .
C32 C37 H37 119.8 . .
C39 C38 C43 118.2(2) . .
C39 C38 P2 117.35(16) . .
C43 C38 P2 124.46(18) . .
C40 C39 C38 120.8(2) . .
C40 C39 H39 119.6 . .
C38 C39 H39 119.6 . .
C41 C40 C39 120.0(2) . .
C41 C40 H40 120.0 . .
C39 C40 H40 120.0 . .
C42 C41 C40 120.1(2) . .
C42 C41 H41 120.0 . .
C40 C41 H41 120.0 . .
C41 C42 C43 120.0(2) . .
C41 C42 H42 120.0 . .
C43 C42 H42 120.0 . .
C42 C43 C38 121.0(2) . .
C42 C43 H43 119.5 . .
C38 C43 H43 119.5 . .
N1 C44 N2 102.62(16) . .
N1 C44 Ru1 134.81(15) . .
N2 C44 Ru1 122.50(15) . .
C46 C45 N1 107.30(19) . .
C46 C45 H45 126.4 . .
N1 C45 H45 126.4 . .
C45 C46 N2 106.68(18) . .
C45 C46 H46 126.7 . .
N2 C46 H46 126.7 . .
N2 C47 C48 113.64(17) . .
N2 C47 H47A 108.8 . .
C48 C47 H47A 108.8 . .
N2 C47 H47B 108.8 . .
C48 C47 H47B 108.8 . .
H47A C47 H47B 107.7 . .
O1 C48 C47 108.22(17) . .
O1 C48 H48A 110.1 . .
C47 C48 H48A 110.1 . .
O1 C48 H48B 110.1 . .
C47 C48 H48B 110.1 . .
H48A C48 H48B 108.4 . .
O1 C49 C50 103.04(17) . .
O1 C49 C52 109.68(18) . .
C50 C49 C52 111.0(2) . .
O1 C49 C51 111.56(19) . .
C50 C49 C51 110.5(2) . .
C52 C49 C51 110.9(2) . .
C49 C50 H50A 109.5 . .
C49 C50 H50B 109.5 . .
H50A C50 H50B 109.5 . .
C49 C50 H50C 109.5 . .
H50A C50 H50C 109.5 . .
H50B C50 H50C 109.5 . .
C49 C51 H51A 109.5 . .
C49 C51 H51B 109.5 . .
H51A C51 H51B 109.5 . .
C49 C51 H51C 109.5 . .
H51A C51 H51C 109.5 . .
H51B C51 H51C 109.5 . .
C49 C52 H52A 109.5 . .
C49 C52 H52B 109.5 . .
H52A C52 H52B 109.5 . .
C49 C52 H52C 109.5 . .
H52A C52 H52C 109.5 . .
H52B C52 H52C 109.5 . .
N1 C53 C54 113.16(17) . .
N1 C53 H53A 108.9 . .
C54 C53 H53A 108.9 . .
N1 C53 H53B 108.9 . .
C54 C53 H53B 108.9 . .
H53A C53 H53B 107.8 . .
O2 C54 C53 109.02(17) . .
O2 C54 H54A 109.9 . .
C53 C54 H54A 109.9 . .
O2 C54 H54B 109.9 . .
C53 C54 H54B 109.9 . .
H54A C54 H54B 108.3 . .
O2 C55 C56 104.22(19) . .
O2 C55 C58 110.93(19) . .
C56 C55 C58 111.5(2) . .
O2 C55 C57 109.3(2) . .
C56 C55 C57 110.4(2) . .
C58 C55 C57 110.4(2) . .
C55 C56 H56A 109.5 . .
C55 C56 H56B 109.5 . .
H56A C56 H56B 109.5 . .
C55 C56 H56C 109.5 . .
H56A C56 H56C 109.5 . .
H56B C56 H56C 109.5 . .
C55 C57 H57A 109.5 . .
C55 C57 H57B 109.5 . .
H57A C57 H57B 109.5 . .
C55 C57 H57C 109.5 . .
H57A C57 H57C 109.5 . .
H57B C57 H57C 109.5 . .
C55 C58 H58A 109.5 . .
C55 C58 H58B 109.5 . .
H58A C58 H58B 109.5 . .
C55 C58 H58C 109.5 . .
H58A C58 H58C 109.5 . .
H58B C58 H58C 109.5 . .

loop_
_geom_bond_atom_site_label_1
_geom_bond_atom_site_label_2
_geom_bond_distance
_geom_bond_site_symmetry_2
Ru1 C44 1.994(2) .
Ru1 P1 2.3029(5) .
Ru1 P2 2.3103(5) .
Ru1 Cl1 2.4479(5) .
Ru1 H100 1.52(2) .
P1 C14 1.836(2) .
P1 C8 1.837(2) .
P1 C20 1.840(2) .
P2 C26 1.831(2) .
P2 C32 1.834(2) .
P2 C38 1.841(2) .
N1 C44 1.372(3) .
N1 C45 1.391(2) .
N1 C53 1.455(3) .
N2 C44 1.381(3) .
N2 C46 1.386(3) .
N2 C47 1.459(3) .
O1 C48 1.423(2) .
O1 C49 1.451(2) .
O2 C54 1.430(3) .
O2 C55 1.452(3) .
C1 C6 1.374(4) .
C1 C2 1.374(4) .
C1 H1 0.9500 .
C2 C3 1.390(4) .
C2 H2 0.9500 .
C3 C4 1.391(3) .
C3 H3 0.9500 .
C4 C7 1.382(4) .
C4 C5 1.505(3) .
C5 H5A 0.9800 .
C5 H5B 0.9800 .
C5 H5C 0.9800 .
C6 C7 1.379(4) .
C6 H6 0.9500 .
C7 H7 0.9500 .
C8 C9 1.391(3) .
C8 C13 1.401(3) .
C9 C10 1.386(3) .
C9 H9 0.9500 .
C10 C11 1.384(3) .
C10 H10 0.9500 .
C10A C10D 1.313(8) 3_667
C10A C10E 1.444(7) .
C10A C10B 1.483(9) .
C10B C10C 1.394(9) .
C10B C10E 1.484(11) .
C10C C10E 1.307(8) 3_667
C10C C10D 1.430(8) .
C10C C10E 1.448(8) .
C10D C10E 1.292(9) 3_667
C10D C10A 1.313(8) 3_667
C10E C10D 1.292(9) 3_667
C10E C10C 1.307(8) 3_667
C10E C10E 1.412(12) 3_667
C11 C12 1.385(3) .
C11 H11 0.9500 .
C12 C13 1.383(3) .
C12 H12 0.9500 .
C13 H13 0.9500 .
C14 C15 1.388(3) .
C14 C19 1.392(3) .
C15 C16 1.389(3) .
C15 H15 0.9500 .
C16 C17 1.374(4) .
C16 H16 0.9500 .
C17 C18 1.373(3) .
C17 H17 0.9500 .
C18 C19 1.388(3) .
C18 H18 0.9500 .
C19 H19 0.9500 .
C20 C25 1.393(3) .
C20 C21 1.395(3) .
C21 C22 1.384(3) .
C21 H21 0.9500 .
C22 C23 1.389(3) .
C22 H22 0.9500 .
C23 C24 1.379(3) .
C23 H23 0.9500 .
C24 C25 1.385(3) .
C24 H24 0.9500 .
C25 H25 0.9500 .
C26 C31 1.392(3) .
C26 C27 1.400(3) .
C27 C28 1.382(3) .
C27 H27 0.9500 .
C28 C29 1.379(3) .
C28 H28 0.9500 .
C29 C30 1.387(3) .
C29 H29 0.9500 .
C30 C31 1.383(3) .
C30 H30 0.9500 .
C31 H31 0.9500 .
C32 C33 1.392(3) .
C32 C37 1.393(3) .
C33 C34 1.389(3) .
C33 H33 0.9500 .
C34 C35 1.378(3) .
C34 H34 0.9500 .
C35 C36 1.376(4) .
C35 H35 0.9500 .
C36 C37 1.388(3) .
C36 H36 0.9500 .
C37 H37 0.9500 .
C38 C39 1.393(3) .
C38 C43 1.398(3) .
C39 C40 1.390(3) .
C39 H39 0.9500 .
C40 C41 1.384(3) .
C40 H40 0.9500 .
C41 C42 1.380(4) .
C41 H41 0.9500 .
C42 C43 1.385(3) .
C42 H42 0.9500 .
C43 H43 0.9500 .
C45 C46 1.338(3) .
C45 H45 0.9500 .
C46 H46 0.9500 .
C47 C48 1.515(3) .
C47 H47A 0.9900 .
C47 H47B 0.9900 .
C48 H48A 0.9900 .
C48 H48B 0.9900 .
C49 C50 1.513(3) .
C49 C52 1.519(3) .
C49 C51 1.520(3) .
C50 H50A 0.9800 .
C50 H50B 0.9800 .
C50 H50C 0.9800 .
C51 H51A 0.9800 .
C51 H51B 0.9800 .
C51 H51C 0.9800 .
C52 H52A 0.9800 .
C52 H52B 0.9800 .
C52 H52C 0.9800 .
C53 C54 1.509(3) .
C53 H53A 0.9900 .
C53 H53B 0.9900 .
C54 H54A 0.9900 .
C54 H54B 0.9900 .
C55 C56 1.504(3) .
C55 C58 1.523(4) .
C55 C57 1.525(4) .
C56 H56A 0.9800 .
C56 H56B 0.9800 .
C56 H56C 0.9800 .
C57 H57A 0.9800 .
C57 H57B 0.9800 .
C57 H57C 0.9800 .
C58 H58A 0.9800 .
C58 H58B 0.9800 .
C58 H58C 0.9800 .
